data_4106883
loop_
_publ_author_name
'Emilio Pardo'
'Cyrille Train'
'Geoffrey Gontard'
'Kamal Boubekeur'
'Oscar Fabelo'
'Hongbo Liu'
'Brahim Dkhil'
'Francesc Lloret'
'Kosuke Nakagawa'
'Hiroko Tokoro'
'Shin-ichi Ohkoshi'
'Michel Verdaguer'

_publ_section_title
;
 High Proton Conduction in a Chiral Ferromagnetic Metal-Organic
 Quartz-like Framework
;
_journal_name_full 'Journal of the American Chemical Society'
_journal_page_first 15328
_journal_page_last 15331
_journal_paper_doi 10.1021/ja206917z
_journal_volume 133
_journal_year 2011
_chemical_formula_moiety 'C24 Cr4 Mn2 O48, 8N, 5(O)'
_chemical_formula_sum 'C24 Cr4 Mn2 N8 O53'
_chemical_formula_weight 1566.20
_chemical_name_systematic
;
 ?
;
_space_group_IT_number 179
_symmetry_cell_setting hexagonal
_symmetry_space_group_name_Hall 'P 65 2 (0 0 1)'
_symmetry_space_group_name_H-M 'P 65 2 2'
_atom_sites_solution_primary direct
_atom_sites_solution_secondary difmap
_audit_creation_method SHELXL-97
_cell_angle_alpha 90.00
_cell_angle_beta 90.00
_cell_angle_gamma 120.00
_cell_formula_units_Z 3
_cell_length_a 19.411(2)
_cell_length_b 19.411(2)
_cell_length_c 16.0339(12)
_cell_measurement_reflns_used 180
_cell_measurement_temperature 200(2)
_cell_measurement_theta_max 15.83
_cell_measurement_theta_min 3.21
_cell_volume 5232.0(9)
_computing_cell_refinement 'Dirax/lsq (Duisenberg & Schreurs, 1989-2000)'
_computing_data_collection 'Collect (Nonius BV, 1997-2000)'
_computing_data_reduction 'EvalCCD (Duisenberg & Schreurs 1990-2000)'
_computing_molecular_graphics 'DIAMOND (Brandenburg, 1999)'
_computing_publication_material 'SHELXL-97 (Sheldrick, 1997)'
_computing_structure_refinement 'SHELXL-97 (Sheldrick, 1997)'
_computing_structure_solution 'SHELXS-97 (Sheldrick, 1997)'
_diffrn_ambient_temperature 200(2)
_diffrn_detector_area_resol_mean 9
_diffrn_measured_fraction_theta_full 0.995
_diffrn_measured_fraction_theta_max 0.995
_diffrn_measurement_device_type KappaCCD
_diffrn_measurement_method 'CCD rotation images, thick slices'
_diffrn_radiation_monochromator graphite
_diffrn_radiation_source 'fine-focus sealed tube'
_diffrn_radiation_type MoK\a
_diffrn_radiation_wavelength 0.71073
_diffrn_reflns_av_R_equivalents 0.0543
_diffrn_reflns_av_sigmaI/netI 0.0421
_diffrn_reflns_limit_h_max 27
_diffrn_reflns_limit_h_min -26
_diffrn_reflns_limit_k_max 26
_diffrn_reflns_limit_k_min -27
_diffrn_reflns_limit_l_max 18
_diffrn_reflns_limit_l_min -22
_diffrn_reflns_number 55904
_diffrn_reflns_theta_full 30.02
_diffrn_reflns_theta_max 30.02
_diffrn_reflns_theta_min 1.76
_diffrn_standards_decay_% 0
_diffrn_standards_number 0
_exptl_absorpt_coefficient_mu 1.062
_exptl_absorpt_correction_T_max 0.9807
_exptl_absorpt_correction_T_min 0.8803
_exptl_absorpt_correction_type multi-scan
_exptl_absorpt_process_details
; 
R.H. Blessing, Acta Cryst. (1995), A51, 33-38
;
_exptl_crystal_colour violet
_exptl_crystal_density_diffrn 1.491
_exptl_crystal_description 'hexagonal prism'
_exptl_crystal_F_000 2310
_exptl_crystal_size_max 0.35
_exptl_crystal_size_mid 0.15
_exptl_crystal_size_min 0.15
_refine_diff_density_max 0.585
_refine_diff_density_min -0.725
_refine_diff_density_rms 0.119
_refine_ls_abs_structure_details 'Flack H D (1983), Acta Cryst. A39, 876-881'
_refine_ls_abs_structure_Flack 0.01(4)
_refine_ls_extinction_method none
_refine_ls_goodness_of_fit_ref 1.045
_refine_ls_matrix_type full
_refine_ls_number_parameters 224
_refine_ls_number_reflns 5096
_refine_ls_number_restraints 0
_refine_ls_restrained_S_all 1.045
_refine_ls_R_factor_all 0.0828
_refine_ls_R_factor_gt 0.0578
_refine_ls_shift/su_max 0.000
_refine_ls_shift/su_mean 0.000
_refine_ls_structure_factor_coef Fsqd
_refine_ls_weighting_details 'calc w=1/[\s^2^(Fo^2^)+(0.1240P)^2^+2.2647P] where P=(Fo^2^+2Fc^2^)/3'
_refine_ls_weighting_scheme calc
_refine_ls_wR_factor_gt 0.1484
_refine_ls_wR_factor_ref 0.1621
_reflns_number_gt 3681
_reflns_number_total 5096
_reflns_threshold_expression >2sigma(I)
_cod_data_source_file ja206917z_si_001.cif
_cod_data_source_block emil17d
_cod_original_cell_volume 5232.0(15)
_cod_database_code 4106883

loop_
_symmetry_equiv_pos_as_xyz
'x, y, z'
'x-y, x, z+5/6'
'-y, x-y, z+2/3'
'-x, -y, z+1/2'
'-x+y, -x, z+1/3'
'y, -x+y, z+1/6'
'-y, -x, -z+1/6'
'x-y, -y, -z'
'x, x-y, -z+5/6'
'y, x, -z+2/3'
'-x+y, y, -z+1/2'
'-x, -x+y, -z+1/3'

loop_
_atom_site_label
_atom_site_type_symbol
_atom_site_fract_x
_atom_site_fract_y
_atom_site_fract_z
_atom_site_U_iso_or_equiv
_atom_site_adp_type
_atom_site_occupancy
_atom_site_symmetry_multiplicity
_atom_site_calc_flag
_atom_site_refinement_flags
Mn1 Mn 0.48521(3) 0.51479(3) 0.0833 0.0335(2) Uani 1 2 d S
Cr1 Cr 0.16893(4) 0.36000(4) -0.00818(5) 0.03412(19) Uani 1 1 d .
O1 O 0.23022(18) 0.37296(18) 0.0947(2) 0.0378(7) Uani 1 1 d .
O2 O 0.2723(2) 0.4477(2) -0.0496(2) 0.0413(7) Uani 1 1 d .
O3 O 0.35489(19) 0.4436(2) 0.1431(2) 0.0428(7) Uani 1 1 d .
O4 O 0.40028(19) 0.5153(2) -0.0104(2) 0.0438(8) Uani 1 1 d .
O5 O 0.3657(2) 0.25167(19) 0.0564(2) 0.0410(7) Uani 1 1 d .
O6 O 0.43540(19) 0.29858(17) 0.2029(2) 0.0382(7) Uani 1 1 d .
O7 O 0.4167(2) 0.3788(2) 0.0160(2) 0.0485(8) Uani 1 1 d .
O8 O 0.4891(2) 0.42645(18) 0.1686(3) 0.0477(8) Uani 1 1 d .
O9 O 0.1916(2) 0.2791(2) -0.0524(2) 0.0439(8) Uani 1 1 d .
O10 O 0.07113(18) 0.2665(2) 0.0319(2) 0.0440(8) Uani 1 1 d .
O11 O 0.1449(3) 0.1490(3) -0.0485(3) 0.0741(14) Uani 1 1 d .
O12 O 0.0031(3) 0.1344(2) 0.0133(3) 0.0701(12) Uani 1 1 d .
C1 C 0.3034(3) 0.4242(2) 0.0880(3) 0.0344(9) Uani 1 1 d .
C2 C 0.3291(3) 0.4670(3) 0.0023(3) 0.0390(10) Uani 1 1 d .
C3 C 0.4082(3) 0.3290(3) 0.0672(3) 0.0365(9) Uani 1 1 d .
C4 C 0.4477(3) 0.3545(3) 0.1523(3) 0.0362(9) Uani 1 1 d .
C5 C 0.1392(4) 0.2071(3) -0.0351(3) 0.0505(13) Uani 1 1 d .
C6 C 0.0634(3) 0.1999(3) 0.0088(4) 0.0498(12) Uani 1 1 d .
N1 N 0.0783(3) 0.3708(4) 0.1998(3) 0.0628(13) Uani 1 1 d .
N2 N 0.3281(5) 0.0000 0.0000 0.101(4) Uani 1 2 d S
N3 N 0.1306(2) 0.2612(5) 0.2500 0.0607(18) Uani 1 2 d S
O1W O 0.2930(7) 0.1736(7) -0.1003(7) 0.096(4) Uani 0.50 1 d P
O2W O 0.4813(13) 0.0228(10) -0.0034(14) 0.071(5) Uani 0.25 1 d P
O3W O 0.0155(11) 0.0000 0.0000 0.187(15) Uani 0.50 2 d SP
O4W O 0.0007(7) -0.0007(7) 0.0833 0.106(6) Uani 0.50 2 d SP

loop_
_atom_site_aniso_label
_atom_site_aniso_U_11
_atom_site_aniso_U_22
_atom_site_aniso_U_33
_atom_site_aniso_U_23
_atom_site_aniso_U_13
_atom_site_aniso_U_12
Mn1 0.0294(3) 0.0294(3) 0.0362(5) 0.0038(3) 0.0038(3) 0.0105(3)
Cr1 0.0291(3) 0.0333(3) 0.0437(4) 0.0006(3) 0.0048(3) 0.0184(3)
O1 0.0327(15) 0.0369(16) 0.0453(18) 0.0092(13) 0.0083(13) 0.0185(13)
O2 0.0352(16) 0.0468(18) 0.0427(17) 0.0114(14) 0.0032(13) 0.0210(14)
O3 0.0345(15) 0.0471(18) 0.0450(18) 0.0036(15) 0.0006(13) 0.0191(15)
O4 0.0312(15) 0.0416(17) 0.0507(19) 0.0148(16) 0.0066(14) 0.0124(13)
O5 0.0456(18) 0.0358(16) 0.0446(18) -0.0028(13) -0.0064(14) 0.0225(14)
O6 0.0363(16) 0.0254(13) 0.0475(19) -0.0015(12) -0.0035(13) 0.0114(12)
O7 0.0454(18) 0.0427(17) 0.054(2) 0.0102(16) 0.0027(16) 0.0196(15)
O8 0.0366(16) 0.0252(14) 0.071(2) 0.0033(15) -0.0116(18) 0.0076(13)
O9 0.0421(18) 0.047(2) 0.0519(19) -0.0021(15) 0.0104(15) 0.0297(16)
O10 0.0330(15) 0.0403(17) 0.058(2) -0.0047(15) 0.0106(14) 0.0176(14)
O11 0.085(3) 0.057(3) 0.102(4) -0.002(2) 0.020(3) 0.052(2)
O12 0.052(2) 0.041(2) 0.100(3) -0.004(2) 0.016(2) 0.0111(19)
C1 0.035(2) 0.032(2) 0.040(2) 0.0062(18) 0.0084(17) 0.0196(17)
C2 0.039(2) 0.035(2) 0.047(3) 0.005(2) 0.006(2) 0.0209(19)
C3 0.033(2) 0.033(2) 0.047(3) 0.0039(18) 0.0057(18) 0.0191(17)
C4 0.0282(19) 0.0306(19) 0.052(3) 0.0008(18) 0.0010(18) 0.0165(17)
C5 0.057(3) 0.049(3) 0.057(3) -0.005(2) 0.010(3) 0.035(3)
C6 0.049(3) 0.040(2) 0.061(3) 0.002(2) 0.012(3) 0.023(2)
N1 0.066(3) 0.080(4) 0.045(3) -0.005(2) 0.001(2) 0.038(3)
N2 0.096(5) 0.123(8) 0.092(7) -0.066(7) -0.033(3) 0.061(4)
N3 0.063(3) 0.065(4) 0.054(4) 0.000 0.016(3) 0.033(2)
O1W 0.088(7) 0.130(12) 0.071(8) -0.035(8) -0.006(6) 0.055(7)
O2W 0.106(13) 0.057(12) 0.047(9) 0.010(11) 0.027(11) 0.040(10)
O3W 0.074(10) 0.040(8) 0.44(5) 0.00(2) 0.002(11) 0.020(4)
O4W 0.129(12) 0.129(12) 0.085(13) 0.008(11) 0.008(11) 0.083(15)

loop_
_atom_type_symbol
_atom_type_description
_atom_type_scat_dispersion_real
_atom_type_scat_dispersion_imag
_atom_type_scat_source
C C 0.0033 0.0016 'International Tables Vol C Tables 4.2.6.8 and 6.1.1.4'
Cr Cr 0.3209 0.6236 'International Tables Vol C Tables 4.2.6.8 and 6.1.1.4'
Mn Mn 0.3368 0.7283 'International Tables Vol C Tables 4.2.6.8 and 6.1.1.4'
N N 0.0061 0.0033 'International Tables Vol C Tables 4.2.6.8 and 6.1.1.4'
O O 0.0106 0.0060 'International Tables Vol C Tables 4.2.6.8 and 6.1.1.4'

loop_
_geom_angle_atom_site_label_1
_geom_angle_atom_site_label_2
_geom_angle_atom_site_label_3
_geom_angle
_geom_angle_site_symmetry_1
_geom_angle_site_symmetry_3
O8 Mn1 O8 91.6(2) 7_665 .
O8 Mn1 O4 99.78(14) 7_665 .
O8 Mn1 O4 136.57(12) . .
O8 Mn1 O4 136.57(12) 7_665 7_665
O8 Mn1 O4 99.78(14) . 7_665
O4 Mn1 O4 100.0(2) . 7_665
O8 Mn1 O3 75.03(13) 7_665 7_665
O8 Mn1 O3 146.79(12) . 7_665
O4 Mn1 O3 76.34(12) . 7_665
O4 Mn1 O3 72.70(11) 7_665 7_665
O8 Mn1 O3 146.79(12) 7_665 .
O8 Mn1 O3 75.03(13) . .
O4 Mn1 O3 72.70(11) . .
O4 Mn1 O3 76.34(12) 7_665 .
O3 Mn1 O3 130.97(18) 7_665 .
O8 Mn1 O7 73.39(13) 7_665 .
O8 Mn1 O7 70.13(12) . .
O4 Mn1 O7 73.35(13) . .
O4 Mn1 O7 149.73(12) 7_665 .
O3 Mn1 O7 131.06(12) 7_665 .
O3 Mn1 O7 73.49(12) . .
O8 Mn1 O7 70.13(12) 7_665 7_665
O8 Mn1 O7 73.39(13) . 7_665
O4 Mn1 O7 149.73(12) . 7_665
O4 Mn1 O7 73.35(13) 7_665 7_665
O3 Mn1 O7 73.48(12) 7_665 7_665
O3 Mn1 O7 131.06(12) . 7_665
O7 Mn1 O7 126.65(17) . 7_665
O9 Cr1 O10 83.04(14) . .
O9 Cr1 O1 92.41(14) . .
O10 Cr1 O1 94.97(14) . .
O9 Cr1 O5 95.05(14) . 2_554
O10 Cr1 O5 91.35(15) . 2_554
O1 Cr1 O5 170.76(14) . 2_554
O9 Cr1 O2 91.72(15) . .
O10 Cr1 O2 174.44(15) . .
O1 Cr1 O2 83.34(13) . .
O5 Cr1 O2 90.98(14) 2_554 .
O9 Cr1 O6 175.45(15) . 2_554
O10 Cr1 O6 92.84(13) . 2_554
O1 Cr1 O6 89.87(13) . 2_554
O5 Cr1 O6 83.07(13) 2_554 2_554
O2 Cr1 O6 92.46(15) . 2_554
C1 O1 Cr1 113.4(3) . .
C2 O2 Cr1 112.8(3) . .
C1 O3 Mn1 110.4(3) . .
C2 O4 Mn1 115.7(3) . .
C3 O5 Cr1 112.7(3) . 6
C4 O6 Cr1 113.0(3) . 6
C3 O7 Mn1 109.5(3) . .
C4 O8 Mn1 119.1(3) . .
C5 O9 Cr1 114.9(3) . .
C6 O10 Cr1 114.2(3) . .
O3 C1 O1 126.4(4) . .
O3 C1 C2 118.1(4) . .
O1 C1 C2 115.4(4) . .
O4 C2 O2 126.0(5) . .
O4 C2 C1 119.2(4) . .
O2 C2 C1 114.7(4) . .
O7 C3 O5 125.3(5) . .
O7 C3 C4 120.1(4) . .
O5 C3 C4 114.5(4) . .
O8 C4 O6 124.3(5) . .
O8 C4 C3 119.4(4) . .
O6 C4 C3 116.3(4) . .
O11 C5 O9 125.9(5) . .
O11 C5 C6 121.1(6) . .
O9 C5 C6 112.9(4) . .
O12 C6 O10 126.8(5) . .
O12 C6 C5 118.9(5) . .
O10 C6 C5 114.1(5) . .
O4W O3W O4W 157(3) . 2_554
O3W O4W O3W 160(3) . 6

loop_
_geom_bond_atom_site_label_1
_geom_bond_atom_site_label_2
_geom_bond_distance
_geom_bond_site_symmetry_2
Mn1 O8 2.223(3) 7_665
Mn1 O8 2.223(3) .
Mn1 O4 2.234(3) .
Mn1 O4 2.234(3) 7_665
Mn1 O3 2.394(3) 7_665
Mn1 O3 2.394(3) .
Mn1 O7 2.528(4) .
Mn1 O7 2.528(4) 7_665
Cr1 O9 1.963(3) .
Cr1 O10 1.966(3) .
Cr1 O1 1.975(3) .
Cr1 O5 1.986(3) 2_554
Cr1 O2 1.987(3) .
Cr1 O6 1.987(3) 2_554
O1 C1 1.266(5) .
O2 C2 1.278(6) .
O3 C1 1.243(5) .
O4 C2 1.238(5) .
O5 C3 1.314(5) .
O5 Cr1 1.986(3) 6
O6 C4 1.278(5) .
O6 Cr1 1.987(3) 6
O7 C3 1.214(5) .
O8 C4 1.242(5) .
O9 C5 1.283(7) .
O10 C6 1.278(6) .
O11 C5 1.205(7) .
O12 C6 1.227(7) .
C1 C2 1.554(6) .
C3 C4 1.522(7) .
C5 C6 1.573(7) .
O1W O1W 1.18(2) 9_554
O2W O2W 0.77(3) 8
O3W O4W 1.365(7) .
O3W O4W 1.365(7) 2_554
O4W O3W 1.365(7) 6
